data_4327381
loop_
_publ_author_name
'Laura J. Ashfield'
'Andrew R. Cowley'
'Jonathan R. Dilworth'
'Paul S. Donnelly'

_publ_contact_author_address
;                                   
Inorganic Chemistry Laboratory 
University of Oxford
South Parks Road                        
Oxford OX1 3QR, UK                      
;
_publ_contact_author_name 'Dilworth, Jonathan R.'
_publ_section_title
;
 Functionalized Thiosemicarbazone Clusters of Copper(I) and Silver(I)
;
_journal_name_full 'Inorganic Chemistry'
_journal_page_first 4121
_journal_page_last 4123
_journal_paper_doi 10.1021/ic035451+
_journal_volume 43
_journal_year 2004
_chemical_compound_source
;
synthesis as described
;
_chemical_formula_moiety ' C84 H72 Cu6 N18 O6 S6, 10(C3 H7 N O) '
_chemical_formula_sum 'C114 H142 Cu6 N28 O16 S6'
_chemical_formula_weight 2734.18
_chemical_name_systematic
;                                                       
?                                                       
;
_space_group_IT_number 14
_symmetry_cell_setting monoclinic
_symmetry_space_group_name_Hall '-P 2yn'
_symmetry_space_group_name_H-M 'P 1 21/n 1'
_atom_sites_solution_hydrogens geom
_atom_sites_solution_primary direct
_cell_angle_alpha 90
_cell_angle_beta 90.2636(6)
_cell_angle_gamma 90
_cell_formula_units_Z 2
_cell_length_a 14.0280(2)
_cell_length_b 15.2917(2)
_cell_length_c 29.5700(3)
_cell_measurement_reflns_used 65954
_cell_measurement_temperature 150
_cell_measurement_theta_max 28
_cell_measurement_theta_min 5
_cell_volume 6343.05(14)
_computing_cell_refinement
;                                                       
KappaCCD software 'DENZO' (Otwinowski & Minor, 1996)    
;
_computing_data_collection
;                                                       
KappaCCD software 'Collect' (Nonius, 2000)              
;
_computing_data_reduction
;                                                       
KappaCCD software 'DENZO' (Otwinowski & Minor, 1996)    
;
_computing_publication_material
;                                                       
CRYSTALS (Watkin et al, 2001)                           
;
_computing_structure_refinement
;                                                       
CRYSTALS (Watkin et al, 2001)                           
;
_computing_structure_solution 'SIR92 (Giacovazzo et al, 1992)'
_diffrn_ambient_temperature 150
_diffrn_measured_fraction_theta_full 1.000
_diffrn_measured_fraction_theta_max 1.000
_diffrn_measurement_device_type
;                                                       
Nonius KappaCCD                                         
;
_diffrn_measurement_method \w
_diffrn_radiation_monochromator graphite
_diffrn_radiation_type 'Mo K\a'
_diffrn_radiation_wavelength 0.71073
_diffrn_reflns_av_R_equivalents 0.068
_diffrn_reflns_limit_h_max 18
_diffrn_reflns_limit_h_min -18
_diffrn_reflns_limit_k_max 19
_diffrn_reflns_limit_k_min -19
_diffrn_reflns_limit_l_max 38
_diffrn_reflns_limit_l_min -38
_diffrn_reflns_number 65954
_diffrn_reflns_theta_full 27.49
_diffrn_reflns_theta_max 27.49
_diffrn_reflns_theta_min 5.11
_diffrn_standards_decay_% 0.00
_diffrn_standards_interval_count 0
_diffrn_standards_interval_time 0
_diffrn_standards_number 0
_exptl_absorpt_coefficient_mu 1.158
_exptl_absorpt_correction_T_max 0.85
_exptl_absorpt_correction_T_min 0.69
_exptl_absorpt_correction_type multi-scan
_exptl_absorpt_process_details
;
  Denzo/Scalepack (Otwinowski & Minor, 1996)
;
_exptl_crystal_colour ' yellow '
_exptl_crystal_density_diffrn 1.431
_exptl_crystal_description ' prism '
_exptl_crystal_F_000 2844.776
_exptl_crystal_size_max 0.32
_exptl_crystal_size_mid 0.14
_exptl_crystal_size_min 0.14
_refine_diff_density_max 0.33
_refine_diff_density_min -0.31
_refine_ls_extinction_method none
_refine_ls_goodness_of_fit_ref 1.0538
_refine_ls_hydrogen_treatment mixed
_refine_ls_matrix_type full
_refine_ls_number_parameters 790
_refine_ls_number_reflns 7311
_refine_ls_R_factor_gt 0.0322
_refine_ls_shift/su_max 0.034210
_refine_ls_structure_factor_coef F
_refine_ls_weighting_details
;
Chebychev polynomial with 3 parameters (Carruthers & Watkin , 1979)
0.247    0.0425   0.0559
;
_refine_ls_weighting_scheme calc
_refine_ls_wR_factor_ref 0.0334
_reflns_limit_h_max 18
_reflns_limit_h_min -18
_reflns_limit_k_max 19
_reflns_limit_k_min 0
_reflns_limit_l_max 38
_reflns_limit_l_min 0
_reflns_number_gt 7311
_reflns_number_total 14442
_reflns_threshold_expression >3.00\s(I)
_cod_data_source_file ic0354512Bsi20031218_101248_4.cif
_cod_data_source_block Compound_3
_cod_original_sg_symbol_H-M 'P 1 21/n 1 '
_cod_original_formula_sum ' C114 H142 Cu6 N28 O16 S6 '
_cod_database_code 4327381

loop_
_symmetry_equiv_pos_as_xyz
x,y,z
-x,-y,-z
-x+1/2,y+1/2,-z+1/2
x+1/2,-y+1/2,z+1/2

loop_
_atom_site_label
_atom_site_fract_x
_atom_site_fract_y
_atom_site_fract_z
_atom_site_U_iso_or_equiv
_atom_site_occupancy
_atom_site_adp_type
Cu1 0.42027(3) 0.55077(3) 0.440798(13) 0.0198 1.0000 Uani
Cu2 0.35369(3) 0.45020(3) 0.514407(13) 0.0192 1.0000 Uani
Cu3 0.54042(3) 0.40558(3) 0.452362(13) 0.0192 1.0000 Uani
S1 0.38977(5) 0.35806(5) 0.45846(2) 0.0169 1.0000 Uani
C1 0.3281(2) 0.3957(2) 0.4102(1) 0.0167 1.0000 Uani
N1 0.34795(18) 0.47545(17) 0.39645(8) 0.0179 1.0000 Uani
N2 0.30593(18) 0.49934(18) 0.35522(8) 0.0207 1.0000 Uani
C2 0.3324(2) 0.5757(2) 0.34149(11) 0.0224 1.0000 Uani
C3 0.3030(2) 0.6127(2) 0.29851(11) 0.0256 1.0000 Uani
C4 0.2411(3) 0.5711(2) 0.26830(11) 0.0308 1.0000 Uani
C5 0.2181(3) 0.6110(3) 0.22728(13) 0.0454 1.0000 Uani
C6 0.2557(4) 0.6921(3) 0.21655(14) 0.0519 1.0000 Uani
C7 0.3166(3) 0.7346(3) 0.24585(14) 0.0454 1.0000 Uani
C8 0.3391(3) 0.6953(3) 0.28678(12) 0.0350 1.0000 Uani
O1 0.2023(2) 0.4916(2) 0.2769(1) 0.0401 1.0000 Uani
N3 0.2635(2) 0.34278(19) 0.3904(1) 0.0237 1.0000 Uani
C9 0.2488(2) 0.2532(2) 0.40135(11) 0.0240 1.0000 Uani
C10 0.1583(3) 0.2252(2) 0.41357(12) 0.0317 1.0000 Uani
C11 0.1426(3) 0.1369(3) 0.42154(15) 0.0429 1.0000 Uani
C12 0.2159(3) 0.0773(3) 0.41762(15) 0.0465 1.0000 Uani
C13 0.3062(3) 0.1054(2) 0.40638(13) 0.0370 1.0000 Uani
C14 0.3227(3) 0.1931(2) 0.39797(11) 0.0282 1.0000 Uani
S2 0.36458(5) 0.64727(5) 0.49152(3) 0.0183 1.0000 Uani
C15 0.2533(2) 0.6130(2) 0.5114(1) 0.0202 1.0000 Uani
N4 0.24174(18) 0.52859(17) 0.51937(9) 0.0199 1.0000 Uani
N5 0.15120(19) 0.50901(19) 0.53603(9) 0.0237 1.0000 Uani
C16 0.1380(2) 0.4284(2) 0.54578(11) 0.0224 1.0000 Uani
C17 0.0467(2) 0.3991(2) 0.56442(11) 0.0237 1.0000 Uani
C18 0.0377(2) 0.3151(2) 0.58259(12) 0.0284 1.0000 Uani
C19 -0.0487(3) 0.2887(2) 0.60161(13) 0.0334 1.0000 Uani
C20 -0.1253(3) 0.3454(3) 0.60171(13) 0.0375 1.0000 Uani
C21 -0.1187(2) 0.4276(3) 0.58275(13) 0.0338 1.0000 Uani
C22 -0.0332(2) 0.4544(2) 0.56464(12) 0.0290 1.0000 Uani
O2 0.11455(19) 0.2616(2) 0.58076(11) 0.0445 1.0000 Uani
N6 0.1809(2) 0.67004(19) 0.51870(11) 0.0286 1.0000 Uani
C23 0.1758(2) 0.7619(2) 0.51523(11) 0.0250 1.0000 Uani
C24 0.0881(3) 0.7981(3) 0.50332(14) 0.0372 1.0000 Uani
C25 0.0780(3) 0.8885(3) 0.50068(16) 0.0523 1.0000 Uani
C26 0.1531(4) 0.9427(3) 0.50954(19) 0.0607 1.0000 Uani
C27 0.2399(3) 0.9065(3) 0.52116(19) 0.0601 1.0000 Uani
C28 0.2519(3) 0.8162(3) 0.52507(14) 0.0386 1.0000 Uani
S3 0.56973(5) 0.59773(5) 0.42270(2) 0.0172 1.0000 Uani
C29 0.6014(2) 0.5207(2) 0.3808(1) 0.0160 1.0000 Uani
N7 0.59757(18) 0.43858(17) 0.39252(8) 0.0190 1.0000 Uani
N8 0.62387(18) 0.37943(18) 0.35836(9) 0.0205 1.0000 Uani
C30 0.6094(2) 0.2996(2) 0.3703(1) 0.0196 1.0000 Uani
C31 0.6309(2) 0.2253(2) 0.34103(11) 0.0198 1.0000 Uani
C32 0.6018(2) 0.1417(2) 0.35438(11) 0.0238 1.0000 Uani
C33 0.6201(3) 0.0695(2) 0.32766(12) 0.0299 1.0000 Uani
C34 0.6677(3) 0.0804(2) 0.28682(13) 0.0382 1.0000 Uani
C35 0.6971(3) 0.1623(3) 0.27282(12) 0.0351 1.0000 Uani
C36 0.6794(2) 0.2338(2) 0.29988(11) 0.0252 1.0000 Uani
O3 0.55548(19) 0.13482(18) 0.39465(9) 0.0346 1.0000 Uani
N9 0.6235(2) 0.5489(2) 0.33877(9) 0.0222 1.0000 Uani
C37 0.6336(2) 0.6378(2) 0.32523(11) 0.0221 1.0000 Uani
C38 0.6977(3) 0.6929(2) 0.34740(12) 0.0287 1.0000 Uani
C39 0.7067(3) 0.7789(3) 0.33314(13) 0.0373 1.0000 Uani
C40 0.6547(3) 0.8092(3) 0.29650(15) 0.0436 1.0000 Uani
C41 0.5924(3) 0.7543(3) 0.27440(14) 0.0424 1.0000 Uani
C42 0.5811(3) 0.6676(2) 0.28882(12) 0.0307 1.0000 Uani
O4 0.09115(19) 0.37788(19) 0.3405(1) 0.0445 1.0000 Uani
C43 0.0259(3) 0.4303(3) 0.33470(14) 0.0398 1.0000 Uani
N10 -0.0660(2) 0.4140(2) 0.34155(11) 0.0406 1.0000 Uani
C44 -0.1399(3) 0.4794(4) 0.33546(16) 0.0589 1.0000 Uani
C45 -0.0957(3) 0.3301(4) 0.35919(18) 0.0639 1.0000 Uani
O5 0.1038(2) 0.09508(18) 0.6058(1) 0.0447 1.0000 Uani
C46 0.0428(3) 0.0560(3) 0.62816(14) 0.0398 1.0000 Uani
N11 0.0505(2) -0.0246(2) 0.64330(11) 0.0379 1.0000 Uani
C47 -0.0219(4) -0.0620(3) 0.67235(15) 0.0541 1.0000 Uani
C48 0.1330(4) -0.0774(4) 0.6346(3) 0.0895 1.0000 Uani
O6 0.53312(19) -0.02336(17) 0.42556(9) 0.0394 1.0000 Uani
C49 0.6050(3) -0.0689(2) 0.43179(13) 0.0343 1.0000 Uani
N12 0.6127(2) -0.13217(19) 0.4621(1) 0.0272 1.0000 Uani
C50 0.6997(3) -0.1839(3) 0.46660(14) 0.0381 1.0000 Uani
C51 0.5321(3) -0.1543(3) 0.49122(14) 0.0427 1.0000 Uani
O7 0.6178(2) 0.46043(19) 0.25207(9) 0.0437 1.0000 Uani
C52 0.5890(3) 0.3902(3) 0.23652(12) 0.0385 1.0000 Uani
N13 0.5073(2) 0.3507(2) 0.24596(11) 0.0398 1.0000 Uani
C53 0.4843(3) 0.2651(3) 0.22750(18) 0.0606 1.0000 Uani
C54 0.4407(3) 0.3893(4) 0.27767(16) 0.0559 1.0000 Uani
O8 0.1652(2) 0.8704(2) 0.34459(12) 0.0591 1.0000 Uani
C55 0.2446(3) 0.8877(3) 0.33114(14) 0.0440 1.0000 Uani
N14 0.3250(2) 0.8793(2) 0.35454(12) 0.0422 1.0000 Uani
C56 0.4152(3) 0.9040(4) 0.33429(19) 0.0706 1.0000 Uani
C57 0.3249(4) 0.8466(3) 0.40028(17) 0.0616 1.0000 Uani
H1 0.218(4) 0.478(4) 0.301(2) 0.08(2) 1.0000 Uiso
H2 0.226(3) 0.370(2) 0.3730(12) 0.03(1) 1.0000 Uiso
H3 0.105(4) 0.212(4) 0.5905(19) 0.08(2) 1.0000 Uiso
H4 0.123(3) 0.642(3) 0.5238(16) 0.065(15) 1.0000 Uiso
H5 0.549(3) 0.078(3) 0.4037(16) 0.059(15) 1.0000 Uiso
H6 0.622(3) 0.512(3) 0.3187(13) 0.03(1) 1.0000 Uiso
H21 0.3753 0.6109 0.3615 0.0269 1.0000 Uiso
H51 0.1743 0.5809 0.2055 0.0544 1.0000 Uiso
H61 0.2384 0.7203 0.1871 0.0622 1.0000 Uiso
H71 0.3442 0.7928 0.2377 0.0545 1.0000 Uiso
H81 0.3821 0.7265 0.3085 0.0420 1.0000 Uiso
H101 0.1050 0.2682 0.4166 0.0380 1.0000 Uiso
H111 0.0775 0.1164 0.4302 0.0514 1.0000 Uiso
H121 0.2036 0.0137 0.4229 0.0558 1.0000 Uiso
H131 0.3597 0.0624 0.4043 0.0444 1.0000 Uiso
H141 0.3880 0.2133 0.3894 0.0339 1.0000 Uiso
H161 0.1902 0.3851 0.5407 0.0269 1.0000 Uiso
H191 -0.0550 0.2290 0.6151 0.0402 1.0000 Uiso
H201 -0.1867 0.3265 0.6158 0.0451 1.0000 Uiso
H211 -0.1753 0.4674 0.5822 0.0405 1.0000 Uiso
H221 -0.0279 0.5144 0.5514 0.0348 1.0000 Uiso
H241 0.0325 0.7591 0.4967 0.0446 1.0000 Uiso
H251 0.0148 0.9141 0.4922 0.0628 1.0000 Uiso
H261 0.1453 1.0076 0.5076 0.0729 1.0000 Uiso
H271 0.2956 0.9459 0.5269 0.0722 1.0000 Uiso
H281 0.3145 0.7912 0.5348 0.0464 1.0000 Uiso
H301 0.5823 0.2880 0.4010 0.0235 1.0000 Uiso
H331 0.5994 0.0100 0.3376 0.0359 1.0000 Uiso
H341 0.6808 0.0283 0.2674 0.0459 1.0000 Uiso
H351 0.7308 0.1696 0.2433 0.0422 1.0000 Uiso
H361 0.7015 0.2929 0.2900 0.0303 1.0000 Uiso
H381 0.7368 0.6707 0.3733 0.0345 1.0000 Uiso
H391 0.7511 0.8192 0.3495 0.0449 1.0000 Uiso
H401 0.6623 0.8710 0.2861 0.0524 1.0000 Uiso
H411 0.5550 0.7763 0.2479 0.0509 1.0000 Uiso
H421 0.5354 0.6277 0.2729 0.0368 1.0000 Uiso
H431 0.0433 0.4901 0.3239 0.0478 1.0000 Uiso
H441 -0.1111 0.5343 0.3232 0.0706 1.0000 Uiso
H442 -0.1705 0.4920 0.3652 0.0706 1.0000 Uiso
H443 -0.1890 0.4570 0.3138 0.0706 1.0000 Uiso
H451 -0.0391 0.2907 0.3619 0.0766 1.0000 Uiso
H452 -0.1251 0.3383 0.3897 0.0766 1.0000 Uiso
H453 -0.1436 0.3033 0.3382 0.0766 1.0000 Uiso
H461 -0.0172 0.0884 0.6353 0.0477 1.0000 Uiso
H471 -0.0754 -0.0195 0.6759 0.0649 1.0000 Uiso
H472 0.0065 -0.0752 0.7027 0.0649 1.0000 Uiso
H473 -0.0465 -0.1173 0.6585 0.0649 1.0000 Uiso
H481 0.1774 -0.0449 0.6144 0.1075 1.0000 Uiso
H482 0.1660 -0.0909 0.6638 0.1075 1.0000 Uiso
H483 0.1129 -0.1331 0.6197 0.1075 1.0000 Uiso
H491 0.6618 -0.0568 0.4124 0.0412 1.0000 Uiso
H501 0.7485 -0.1619 0.4448 0.0458 1.0000 Uiso
H502 0.7249 -0.1786 0.4982 0.0458 1.0000 Uiso
H503 0.6853 -0.2467 0.4599 0.0458 1.0000 Uiso
H511 0.4777 -0.1140 0.4846 0.0513 1.0000 Uiso
H512 0.5516 -0.1480 0.5236 0.0513 1.0000 Uiso
H513 0.5120 -0.2160 0.4853 0.0513 1.0000 Uiso
H521 0.6317 0.3599 0.2145 0.0461 1.0000 Uiso
H531 0.5358 0.2464 0.2063 0.0726 1.0000 Uiso
H532 0.4791 0.2218 0.2527 0.0726 1.0000 Uiso
H533 0.4223 0.2683 0.2108 0.0726 1.0000 Uiso
H541 0.4651 0.4477 0.2876 0.0671 1.0000 Uiso
H542 0.4340 0.3502 0.3046 0.0671 1.0000 Uiso
H543 0.3772 0.3967 0.2626 0.0671 1.0000 Uiso
H551 0.2500 0.9105 0.2995 0.0528 1.0000 Uiso
H561 0.4038 0.9253 0.3027 0.0848 1.0000 Uiso
H562 0.4453 0.9517 0.3526 0.0848 1.0000 Uiso
H563 0.4586 0.8522 0.3336 0.0848 1.0000 Uiso
H571 0.2581 0.8324 0.4094 0.0738 1.0000 Uiso
H572 0.3516 0.8921 0.4211 0.0738 1.0000 Uiso
H573 0.3649 0.7925 0.4021 0.0738 1.0000 Uiso

loop_
_atom_site_aniso_label
_atom_site_aniso_U_11
_atom_site_aniso_U_22
_atom_site_aniso_U_33
_atom_site_aniso_U_23
_atom_site_aniso_U_13
_atom_site_aniso_U_12
Cu1 0.0206(2) 0.0190(2) 0.01982(19) -0.00108(18) 0.00240(15) -0.00051(17)
Cu2 0.0213(2) 0.0179(2) 0.01850(19) -0.00023(17) 0.00176(15) 0.00215(17)
Cu3 0.0199(2) 0.0193(2) 0.01839(19) 0.00264(16) 0.00123(15) 0.00003(17)
S1 0.0184(4) 0.0167(4) 0.0157(4) 0.0013(3) -0.0008(3) 0.0004(3)
C1 0.0150(15) 0.0170(16) 0.0181(15) -0.0004(13) 0.0034(12) 0.0016(13)
N1 0.0177(13) 0.0186(14) 0.0174(13) 0.0014(11) -0.000(1) -0.0003(11)
N2 0.0219(14) 0.0223(15) 0.0177(13) 0.0035(12) -0.0021(11) 0.0072(12)
C2 0.0222(17) 0.0248(19) 0.0202(16) -0.0002(14) -0.0022(13) 0.0051(14)
C3 0.0275(18) 0.0279(19) 0.0213(16) 0.0066(15) 0.0030(14) 0.0071(15)
C4 0.038(2) 0.033(2) 0.0213(17) 0.0028(15) -0.0034(15) 0.0064(16)
C5 0.059(3) 0.052(3) 0.0246(19) 0.0068(19) -0.0103(18) 0.005(2)
C6 0.075(3) 0.056(3) 0.025(2) 0.019(2) -0.003(2) 0.011(3)
C7 0.063(3) 0.038(2) 0.036(2) 0.019(2) 0.002(2) 0.002(2)
C8 0.045(2) 0.033(2) 0.0277(19) 0.0074(17) -0.0045(17) 0.0034(18)
O1 0.0486(18) 0.0408(17) 0.0307(15) 0.0032(14) -0.0140(13) -0.0074(14)
N3 0.0262(15) 0.0198(15) 0.0252(15) 0.0036(13) -0.0086(12) -0.0024(12)
C9 0.0278(18) 0.0249(18) 0.0192(16) -0.0020(14) -0.0068(13) -0.0017(15)
C10 0.030(2) 0.033(2) 0.032(2) 0.0010(17) -0.0040(15) -0.0063(16)
C11 0.041(2) 0.037(2) 0.050(3) 0.008(2) -0.0028(19) -0.018(2)
C12 0.061(3) 0.028(2) 0.050(3) 0.0034(19) -0.007(2) -0.014(2)
C13 0.055(3) 0.0191(19) 0.037(2) -0.0016(17) -0.0045(18) 0.0047(18)
C14 0.035(2) 0.0257(19) 0.0242(18) -0.0034(15) -0.0040(15) -0.0011(16)
S2 0.0179(4) 0.0172(4) 0.0199(4) 0.0014(3) 0.0017(3) 0.0000(3)
C15 0.0184(16) 0.0228(18) 0.0194(16) 0.0001(13) 0.0019(12) 0.0012(13)
N4 0.0155(13) 0.0192(14) 0.0250(14) 0.0020(11) 0.0047(11) -0.0007(11)
N5 0.0186(14) 0.0252(16) 0.0273(15) 0.0028(13) 0.0030(11) -0.0007(12)
C16 0.0194(16) 0.0197(18) 0.0281(17) 0.0023(14) 0.0038(13) -0.0004(13)
C17 0.0201(16) 0.0259(18) 0.0250(17) -0.0013(15) -0.0019(13) -0.0022(14)
C18 0.0231(18) 0.0263(19) 0.036(2) 0.0011(16) 0.0035(15) -0.0023(15)
C19 0.031(2) 0.028(2) 0.041(2) 0.0084(17) 0.0066(16) -0.0084(16)
C20 0.0251(19) 0.045(2) 0.042(2) 0.0006(19) 0.0113(16) -0.0074(18)
C21 0.0202(18) 0.038(2) 0.043(2) 0.0031(18) 0.0079(15) 0.0046(16)
C22 0.0251(18) 0.0285(19) 0.0334(19) 0.0028(17) 0.0018(14) -0.0012(16)
O2 0.0276(15) 0.0284(16) 0.078(2) 0.0171(16) 0.0143(14) 0.0026(12)
N6 0.0201(15) 0.0180(15) 0.0478(19) -0.0004(14) 0.0098(13) 0.0025(12)
C23 0.0288(18) 0.0209(18) 0.0255(18) -0.0042(14) 0.0061(14) 0.0041(15)
C24 0.031(2) 0.038(2) 0.043(2) -0.0017(19) -0.0039(17) 0.0094(18)
C25 0.057(3) 0.047(3) 0.053(3) 0.000(2) -0.001(2) 0.028(2)
C26 0.067(3) 0.030(3) 0.085(4) 0.009(3) 0.024(3) 0.015(2)
C27 0.053(3) 0.027(2) 0.100(4) -0.011(3) 0.022(3) -0.006(2)
C28 0.036(2) 0.026(2) 0.054(3) -0.0088(18) 0.0062(19) 0.0014(17)
S3 0.0203(4) 0.0160(4) 0.0155(3) -0.0006(3) 0.0037(3) -0.0003(3)
C29 0.0118(14) 0.0171(16) 0.0192(15) 0.0001(13) 0.0017(12) 0.0003(12)
N7 0.0229(14) 0.0169(14) 0.0175(13) -0.0038(11) 0.004(1) 0.0007(11)
N8 0.0223(14) 0.0209(15) 0.0184(13) -0.0032(12) 0.0027(11) -0.0004(11)
C30 0.0216(16) 0.0179(17) 0.0192(16) 0.0011(13) 0.0013(13) -0.0014(13)
C31 0.0190(16) 0.0207(17) 0.0198(16) 0.0009(14) 0.0038(13) 0.0008(13)
C32 0.0245(17) 0.0223(18) 0.0246(17) 0.0012(14) 0.0062(14) 0.0016(14)
C33 0.041(2) 0.0180(18) 0.0312(19) 0.0001(15) 0.0082(16) -0.0035(15)
C34 0.057(3) 0.022(2) 0.036(2) -0.0114(16) 0.0145(19) 0.0007(18)
C35 0.047(2) 0.032(2) 0.0267(19) 0.0001(17) 0.0133(16) -0.0009(18)
C36 0.0300(18) 0.0207(18) 0.0249(17) -0.0008(14) 0.0046(14) -0.0017(14)
O3 0.0481(16) 0.0211(14) 0.0347(14) 0.0053(12) 0.0175(12) 0.0022(12)
N9 0.0314(16) 0.0180(14) 0.0175(14) 0.0002(13) 0.0063(11) -0.0049(13)
C37 0.0296(18) 0.0176(17) 0.0192(16) 0.0016(13) 0.0119(14) 0.0018(14)
C38 0.034(2) 0.0237(19) 0.0285(19) -0.0002(15) 0.0119(15) -0.0077(16)
C39 0.047(2) 0.027(2) 0.039(2) -0.0083(18) 0.0210(19) -0.0089(18)
C40 0.064(3) 0.018(2) 0.048(3) 0.0052(18) 0.027(2) 0.0041(19)
C41 0.055(3) 0.033(2) 0.039(2) 0.0091(19) 0.011(2) 0.014(2)
C42 0.037(2) 0.0241(19) 0.0305(19) -0.0001(16) 0.0043(16) 0.0015(16)
O4 0.0299(15) 0.0472(18) 0.0563(18) -0.0004(15) -0.0128(13) 0.0055(13)
C43 0.032(2) 0.040(2) 0.048(2) -0.0011(19) -0.0019(18) -0.0014(18)
N10 0.0308(18) 0.053(2) 0.0382(18) 0.0004(17) -0.0054(14) 0.0013(16)
C44 0.040(2) 0.085(4) 0.052(3) -0.007(3) -0.009(2) 0.021(3)
C45 0.045(3) 0.082(4) 0.065(3) 0.018(3) -0.007(2) -0.013(3)
O5 0.0428(16) 0.0320(16) 0.0594(18) 0.0112(14) 0.0082(14) -0.0036(13)
C46 0.046(2) 0.028(2) 0.045(2) 0.0013(19) 0.0045(18) -0.0044(19)
N11 0.0436(19) 0.036(2) 0.0343(17) 0.0112(15) -0.0090(14) -0.0116(15)
C47 0.071(3) 0.051(3) 0.040(2) 0.014(2) -0.003(2) -0.021(2)
C48 0.050(3) 0.062(4) 0.156(6) 0.060(4) 0.009(4) 0.011(3)
O6 0.0407(16) 0.0279(15) 0.0497(17) 0.0152(13) -0.0025(13) -0.0010(12)
C49 0.041(2) 0.028(2) 0.034(2) 0.0036(16) 0.0045(17) -0.0117(17)
N12 0.0308(16) 0.0225(15) 0.0285(15) 0.0035(13) 0.0037(12) -0.0036(13)
C50 0.035(2) 0.035(2) 0.044(2) 0.0062(19) 0.0029(18) 0.0040(18)
C51 0.031(2) 0.048(3) 0.049(2) 0.024(2) 0.0040(18) 0.0026(19)
O7 0.0665(19) 0.0374(17) 0.0272(14) -0.0038(13) 0.0028(13) 0.0007(15)
C52 0.050(3) 0.041(2) 0.0248(19) -0.0066(18) 0.0001(17) 0.015(2)
N13 0.0389(19) 0.039(2) 0.0411(19) -0.0132(16) -0.0075(15) 0.0100(16)
C53 0.048(3) 0.056(3) 0.078(4) -0.017(3) -0.014(2) -0.000(2)
C54 0.035(2) 0.077(4) 0.056(3) -0.006(3) -0.003(2) 0.013(2)
O8 0.0338(17) 0.065(2) 0.079(2) 0.0095(19) 0.0056(15) -0.0090(16)
C55 0.044(3) 0.043(3) 0.045(2) 0.005(2) 0.0011(19) -0.010(2)
N14 0.0346(19) 0.042(2) 0.050(2) -0.0080(17) 0.0020(16) -0.0070(16)
C56 0.041(3) 0.084(4) 0.087(4) -0.036(3) 0.013(3) -0.017(3)
C57 0.077(4) 0.048(3) 0.060(3) 0.005(3) -0.021(3) -0.009(3)

loop_
_atom_type_symbol
_atom_type_scat_dispersion_real
_atom_type_scat_dispersion_imag
_atom_type_scat_Cromer_Mann_a1
_atom_type_scat_Cromer_Mann_b1
_atom_type_scat_Cromer_Mann_a2
_atom_type_scat_Cromer_Mann_b2
_atom_type_scat_Cromer_Mann_a3
_atom_type_scat_Cromer_Mann_b3
_atom_type_scat_Cromer_Mann_a4
_atom_type_scat_Cromer_Mann_b4
_atom_type_scat_Cromer_Mann_c
_atom_type_scat_source
'C   ' 0.0020 0.0020 2.3100 20.8439 1.0200 10.2075 1.5886 0.5687 0.8650 51.6512 0.2156 International_Tables_Vol_IV_Table_2.2B
'H   ' 0.0000 0.0000 0.4930 10.5109 0.3229 26.1257 0.1402 3.1424 0.0408 57.7997 0.0030 International_Tables_Vol_IV_Table_2.2B
'Cu  ' 0.2630 1.2660 13.3380 3.5828 7.1676 0.2470 5.6158 11.3966 1.6735 64.8126 1.1910 International_Tables_Vol_IV_Table_2.2B
'N   ' 0.0040 0.0030 12.2126 0.0057 3.1322 9.8933 2.0125 28.9975 1.1663 0.5826 -11.5290 International_Tables_Vol_IV_Table_2.2B
'O   ' 0.0080 0.0060 3.0485 13.2771 2.2868 5.7011 1.5463 0.3239 0.8670 32.9089 0.2508 International_Tables_Vol_IV_Table_2.2B
'S   ' 0.1100 0.1240 6.9053 1.4679 5.2034 22.2151 1.4379 0.2536 1.5863 56.1720 0.8669 International_Tables_Vol_IV_Table_2.2B

loop_
_geom_angle_atom_site_label_1
_geom_angle_site_symmetry_1
_geom_angle_atom_site_label_2
_geom_angle_atom_site_label_3
_geom_angle_site_symmetry_3
_geom_angle
_geom_angle_publ_flag
N1 . Cu1 S2 . 129.35(8) yes
N1 . Cu1 S3 . 119.17(7) yes
S2 . Cu1 S3 . 105.82(3) yes
S1 . Cu2 N4 . 128.24(8) yes
S1 . Cu2 S3 2_666 107.21(3) yes
N4 . Cu2 S3 2_666 120.53(8) yes
S1 . Cu3 S2 2_666 112.07(3) yes
S1 . Cu3 N7 . 122.13(8) yes
S2 2_666 Cu3 N7 . 119.81(8) yes
Cu2 . S1 Cu3 . 94.13(3) yes
Cu2 . S1 C1 . 106.3(1) yes
Cu3 . S1 C1 . 106.8(1) yes
S1 . C1 N1 . 116.7(2) yes
S1 . C1 N3 . 118.8(2) yes
N1 . C1 N3 . 124.5(3) yes
Cu1 . N1 C1 . 115.8(2) yes
Cu1 . N1 N2 . 128.8(2) yes
C1 . N1 N2 . 115.0(3) yes
N1 . N2 C2 . 112.9(3) yes
N2 . C2 C3 . 123.2(3) yes
N2 . C2 H21 . 118.4 no
C3 . C2 H21 . 118.4 no
C2 . C3 C4 . 123.8(3) yes
C2 . C3 C8 . 117.8(3) yes
C4 . C3 C8 . 118.4(3) yes
C3 . C4 C5 . 119.8(4) yes
C3 . C4 O1 . 122.5(3) yes
C5 . C4 O1 . 117.7(4) yes
C4 . C5 C6 . 120.3(4) yes
C4 . C5 H51 . 119.9 no
C6 . C5 H51 . 119.9 no
C5 . C6 C7 . 120.9(4) yes
C5 . C6 H61 . 119.5 no
C7 . C6 H61 . 119.5 no
C6 . C7 C8 . 118.9(4) yes
C6 . C7 H71 . 120.6 no
C8 . C7 H71 . 120.6 no
C3 . C8 C7 . 121.6(4) yes
C3 . C8 H81 . 119.2 no
C7 . C8 H81 . 119.2 no
C4 . O1 H1 . 107.(5) yes
C1 . N3 C9 . 125.3(3) yes
C1 . N3 H2 . 113.(3) yes
C9 . N3 H2 . 121.(3) yes
N3 . C9 C10 . 119.3(3) yes
N3 . C9 C14 . 120.7(3) yes
C10 . C9 C14 . 119.9(3) yes
C9 . C10 C11 . 119.3(4) yes
C9 . C10 H101 . 120.3 no
C11 . C10 H101 . 120.3 no
C10 . C11 C12 . 120.6(4) yes
C10 . C11 H111 . 119.7 no
C12 . C11 H111 . 119.7 no
C11 . C12 C13 . 120.0(4) yes
C11 . C12 H121 . 120.0 no
C13 . C12 H121 . 120.0 no
C12 . C13 C14 . 120.0(4) yes
C12 . C13 H131 . 120.0 no
C14 . C13 H131 . 120.0 no
C9 . C14 C13 . 120.1(3) yes
C9 . C14 H141 . 119.9 no
C13 . C14 H141 . 119.9 no
Cu1 . S2 Cu3 2_666 92.83(3) yes
Cu1 . S2 C15 . 109.93(11) yes
Cu3 2_666 S2 C15 . 99.70(11) yes
S2 . C15 N4 . 117.5(2) yes
S2 . C15 N6 . 122.0(3) yes
N4 . C15 N6 . 120.5(3) yes
Cu2 . N4 C15 . 118.7(2) yes
Cu2 . N4 N5 . 128.2(2) yes
C15 . N4 N5 . 112.6(3) yes
N4 . N5 C16 . 114.8(3) yes
N5 . C16 C17 . 120.5(3) yes
N5 . C16 H161 . 119.7 no
C17 . C16 H161 . 119.7 no
C16 . C17 C18 . 120.4(3) yes
C16 . C17 C22 . 121.0(3) yes
C18 . C17 C22 . 118.6(3) yes
C17 . C18 C19 . 120.0(3) yes
C17 . C18 O2 . 117.8(3) yes
C19 . C18 O2 . 122.2(3) yes
C18 . C19 C20 . 119.7(3) yes
C18 . C19 H191 . 120.2 no
C20 . C19 H191 . 120.2 no
C19 . C20 C21 . 121.1(3) yes
C19 . C20 H201 . 119.4 no
C21 . C20 H201 . 119.4 no
C20 . C21 C22 . 119.3(3) yes
C20 . C21 H211 . 120.4 no
C22 . C21 H211 . 120.4 no
C17 . C22 C21 . 121.3(3) yes
C17 . C22 H221 . 119.4 no
C21 . C22 H221 . 119.4 no
C18 . O2 H3 . 114.(4) yes
C15 . N6 C23 . 131.8(3) yes
C15 . N6 H4 . 112.(3) yes
C23 . N6 H4 . 115.(3) yes
N6 . C23 C24 . 117.3(3) yes
N6 . C23 C28 . 123.0(3) yes
C24 . C23 C28 . 119.6(3) yes
C23 . C24 C25 . 119.9(4) yes
C23 . C24 H241 . 120.0 no
C25 . C24 H241 . 120.0 no
C24 . C25 C26 . 120.9(4) yes
C24 . C25 H251 . 119.5 no
C26 . C25 H251 . 119.5 no
C25 . C26 C27 . 118.9(4) yes
C25 . C26 H261 . 120.5 no
C27 . C26 H261 . 120.5 no
C26 . C27 C28 . 121.5(4) yes
C26 . C27 H271 . 119.2 no
C28 . C27 H271 . 119.2 no
C23 . C28 C27 . 119.0(4) yes
C23 . C28 H281 . 120.5 no
C27 . C28 H281 . 120.5 no
Cu1 . S3 Cu2 2_666 97.95(3) yes
Cu1 . S3 C29 . 100.9(1) yes
Cu2 2_666 S3 C29 . 103.88(11) yes
S3 . C29 N7 . 116.4(2) yes
S3 . C29 N9 . 119.4(2) yes
N7 . C29 N9 . 124.0(3) yes
Cu3 . N7 C29 . 119.5(2) yes
Cu3 . N7 N8 . 125.3(2) yes
C29 . N7 N8 . 114.7(2) yes
N7 . N8 C30 . 111.7(3) yes
N8 . C30 C31 . 122.7(3) yes
N8 . C30 H301 . 118.6 no
C31 . C30 H301 . 118.6 no
C30 . C31 C32 . 118.8(3) yes
C30 . C31 C36 . 123.0(3) yes
C32 . C31 C36 . 118.2(3) yes
C31 . C32 C33 . 120.9(3) yes
C31 . C32 O3 . 117.3(3) yes
C33 . C32 O3 . 121.9(3) yes
C32 . C33 C34 . 119.4(3) yes
C32 . C33 H331 . 120.3 no
C34 . C33 H331 . 120.3 no
C33 . C34 C35 . 120.9(3) yes
C33 . C34 H341 . 119.6 no
C35 . C34 H341 . 119.6 no
C34 . C35 C36 . 119.4(3) yes
C34 . C35 H351 . 120.3 no
C36 . C35 H351 . 120.3 no
C31 . C36 C35 . 121.3(3) yes
C31 . C36 H361 . 119.4 no
C35 . C36 H361 . 119.4 no
C32 . O3 H5 . 112.(3) yes
C29 . N9 C37 . 125.8(3) yes
C29 . N9 H6 . 116.(3) yes
C37 . N9 H6 . 118.(3) yes
N9 . C37 C38 . 120.6(3) yes
N9 . C37 C42 . 118.7(3) yes
C38 . C37 C42 . 120.6(3) yes
C37 . C38 C39 . 119.3(4) yes
C37 . C38 H381 . 120.3 no
C39 . C38 H381 . 120.3 no
C38 . C39 C40 . 120.5(4) yes
C38 . C39 H391 . 119.7 no
C40 . C39 H391 . 119.7 no
C39 . C40 C41 . 119.9(4) yes
C39 . C40 H401 . 120.0 no
C41 . C40 H401 . 120.0 no
C40 . C41 C42 . 120.4(4) yes
C40 . C41 H411 . 119.8 no
C42 . C41 H411 . 119.8 no
C37 . C42 C41 . 119.2(4) yes
C37 . C42 H421 . 120.4 no
C41 . C42 H421 . 120.4 no
O4 . C43 N10 . 125.4(4) yes
O4 . C43 H431 . 117.3 no
N10 . C43 H431 . 117.3 no
C43 . N10 C44 . 123.1(4) yes
C43 . N10 C45 . 120.1(4) yes
C44 . N10 C45 . 116.7(4) yes
N10 . C44 H441 . 109.5 no
N10 . C44 H442 . 109.5 no
H441 . C44 H442 . 109.5 no
N10 . C44 H443 . 109.5 no
H441 . C44 H443 . 109.5 no
H442 . C44 H443 . 109.5 no
N10 . C45 H451 . 109.5 no
N10 . C45 H452 . 109.5 no
H451 . C45 H452 . 109.5 no
N10 . C45 H453 . 109.5 no
H451 . C45 H453 . 109.5 no
H452 . C45 H453 . 109.5 no
O5 . C46 N11 . 125.4(4) yes
O5 . C46 H461 . 117.3 no
N11 . C46 H461 . 117.3 no
C46 . N11 C47 . 121.0(4) yes
C46 . N11 C48 . 122.1(4) yes
C47 . N11 C48 . 116.8(4) yes
N11 . C47 H471 . 109.5 no
N11 . C47 H472 . 109.5 no
H471 . C47 H472 . 109.5 no
N11 . C47 H473 . 109.5 no
H471 . C47 H473 . 109.5 no
H472 . C47 H473 . 109.5 no
N11 . C48 H481 . 109.5 no
N11 . C48 H482 . 109.5 no
H481 . C48 H482 . 109.5 no
N11 . C48 H483 . 109.5 no
H481 . C48 H483 . 109.5 no
H482 . C48 H483 . 109.5 no
O6 . C49 N12 . 125.1(3) yes
O6 . C49 H491 . 117.4 no
N12 . C49 H491 . 117.4 no
C49 . N12 C50 . 121.6(3) yes
C49 . N12 C51 . 120.5(3) yes
C50 . N12 C51 . 117.9(3) yes
N12 . C50 H501 . 109.5 no
N12 . C50 H502 . 109.5 no
H501 . C50 H502 . 109.5 no
N12 . C50 H503 . 109.5 no
H501 . C50 H503 . 109.5 no
H502 . C50 H503 . 109.5 no
N12 . C51 H511 . 109.5 no
N12 . C51 H512 . 109.5 no
H511 . C51 H512 . 109.5 no
N12 . C51 H513 . 109.5 no
H511 . C51 H513 . 109.5 no
H512 . C51 H513 . 109.5 no
O7 . C52 N13 . 126.8(4) yes
O7 . C52 H521 . 116.6 no
N13 . C52 H521 . 116.6 no
C52 . N13 C53 . 121.4(4) yes
C52 . N13 C54 . 120.6(4) yes
C53 . N13 C54 . 117.8(4) yes
N13 . C53 H531 . 109.5 no
N13 . C53 H532 . 109.5 no
H531 . C53 H532 . 109.5 no
N13 . C53 H533 . 109.5 no
H531 . C53 H533 . 109.5 no
H532 . C53 H533 . 109.5 no
N13 . C54 H541 . 109.5 no
N13 . C54 H542 . 109.5 no
H541 . C54 H542 . 109.5 no
N13 . C54 H543 . 109.5 no
H541 . C54 H543 . 109.5 no
H542 . C54 H543 . 109.5 no
O8 . C55 N14 . 125.9(4) yes
O8 . C55 H551 . 117.0 no
N14 . C55 H551 . 117.0 no
C55 . N14 C56 . 120.0(4) yes
C55 . N14 C57 . 121.3(4) yes
C56 . N14 C57 . 118.8(4) yes
N14 . C56 H561 . 109.5 no
N14 . C56 H562 . 109.5 no
H561 . C56 H562 . 109.5 no
N14 . C56 H563 . 109.5 no
H561 . C56 H563 . 109.5 no
H562 . C56 H563 . 109.5 no
N14 . C57 H571 . 109.5 no
N14 . C57 H572 . 109.5 no
H571 . C57 H572 . 109.5 no
N14 . C57 H573 . 109.5 no
H571 . C57 H573 . 109.5 no
H572 . C57 H573 . 109.5 no

loop_
_geom_bond_atom_site_label_1
_geom_bond_atom_site_label_2
_geom_bond_site_symmetry_2
_geom_bond_distance
_geom_bond_publ_flag
Cu1 N1 . 2.016(3) yes
Cu1 S2 . 2.2469(9) yes
Cu1 S3 . 2.2821(8) yes
Cu2 S1 . 2.2329(9) yes
Cu2 N4 . 1.982(3) yes
Cu2 S3 2_666 2.2653(9) yes
Cu3 S1 . 2.2429(8) yes
Cu3 S2 2_666 2.2721(9) yes
Cu3 N7 . 2.010(2) yes
S1 C1 . 1.762(3) yes
C1 N1 . 1.315(4) yes
C1 N3 . 1.347(4) yes
N1 N2 . 1.400(3) yes
N2 C2 . 1.291(4) yes
C2 C3 . 1.450(4) yes
C2 H21 . 1.000 no
C3 C4 . 1.397(5) yes
C3 C8 . 1.405(5) yes
C4 C5 . 1.394(5) yes
C4 O1 . 1.356(5) yes
C5 C6 . 1.386(7) yes
C5 H51 . 1.000 no
C6 C7 . 1.377(7) yes
C6 H61 . 1.000 no
C7 C8 . 1.386(5) yes
C7 H71 . 1.000 no
C8 H81 . 1.000 no
O1 H1 . 0.77(6) yes
N3 C9 . 1.423(4) yes
N3 H2 . 0.84(4) yes
C9 C10 . 1.389(5) yes
C9 C14 . 1.390(5) yes
C10 C11 . 1.388(5) yes
C10 H101 . 1.000 no
C11 C12 . 1.380(6) yes
C11 H111 . 1.000 no
C12 C13 . 1.380(6) yes
C12 H121 . 1.000 no
C13 C14 . 1.385(5) yes
C13 H131 . 1.000 no
C14 H141 . 1.000 no
S2 C15 . 1.751(3) yes
C15 N4 . 1.321(4) yes
C15 N6 . 1.357(4) yes
N4 N5 . 1.397(3) yes
N5 C16 . 1.279(4) yes
C16 C17 . 1.467(4) yes
C16 H161 . 1.000 no
C17 C18 . 1.397(5) yes
C17 C22 . 1.404(5) yes
C18 C19 . 1.398(5) yes
C18 O2 . 1.356(4) yes
C19 C20 . 1.381(5) yes
C19 H191 . 1.000 no
C20 C21 . 1.381(5) yes
C20 H201 . 1.000 no
C21 C22 . 1.378(5) yes
C21 H211 . 1.000 no
C22 H221 . 1.000 no
O2 H3 . 0.82(6) yes
N6 C23 . 1.410(4) yes
N6 H4 . 0.94(5) yes
C23 C24 . 1.393(5) yes
C23 C28 . 1.382(5) yes
C24 C25 . 1.393(6) yes
C24 H241 . 1.000 no
C25 C26 . 1.365(7) yes
C25 H251 . 1.000 no
C26 C27 . 1.380(7) yes
C26 H261 . 1.000 no
C27 C28 . 1.396(6) yes
C27 H271 . 1.000 no
C28 H281 . 1.000 no
S3 C29 . 1.767(3) yes
C29 N7 . 1.304(4) yes
C29 N9 . 1.353(4) yes
N7 N8 . 1.406(3) yes
N8 C30 . 1.287(4) yes
C30 C31 . 1.461(4) yes
C30 H301 . 1.000 no
C31 C32 . 1.399(5) yes
C31 C36 . 1.403(4) yes
C32 C33 . 1.383(5) yes
C32 O3 . 1.363(4) yes
C33 C34 . 1.392(5) yes
C33 H331 . 1.000 no
C34 C35 . 1.382(5) yes
C34 H341 . 1.000 no
C35 C36 . 1.379(5) yes
C35 H351 . 1.000 no
C36 H361 . 1.000 no
O3 H5 . 0.91(5) yes
N9 C37 . 1.425(4) yes
N9 H6 . 0.82(4) yes
C37 C38 . 1.393(5) yes
C37 C42 . 1.379(5) yes
C38 C39 . 1.386(5) yes
C38 H381 . 1.000 no
C39 C40 . 1.384(6) yes
C39 H391 . 1.000 no
C40 C41 . 1.375(6) yes
C40 H401 . 1.000 no
C41 C42 . 1.402(5) yes
C41 H411 . 1.000 no
C42 H421 . 1.000 no
O4 C43 . 1.228(5) yes
C43 N10 . 1.329(5) yes
C43 H431 . 1.000 no
N10 C44 . 1.451(6) yes
N10 C45 . 1.448(6) yes
C44 H441 . 1.000 no
C44 H442 . 1.000 no
C44 H443 . 1.000 no
C45 H451 . 1.000 no
C45 H452 . 1.000 no
C45 H453 . 1.000 no
O5 C46 . 1.236(5) yes
C46 N11 . 1.315(5) yes
C46 H461 . 1.000 no
N11 C47 . 1.451(5) yes
N11 C48 . 1.434(6) yes
C47 H471 . 1.000 no
C47 H472 . 1.000 no
C47 H473 . 1.000 no
C48 H481 . 1.000 no
C48 H482 . 1.000 no
C48 H483 . 1.000 no
O6 C49 . 1.239(5) yes
C49 N12 . 1.323(5) yes
C49 H491 . 1.000 no
N12 C50 . 1.461(5) yes
N12 C51 . 1.464(5) yes
C50 H501 . 1.000 no
C50 H502 . 1.000 no
C50 H503 . 1.000 no
C51 H511 . 1.000 no
C51 H512 . 1.000 no
C51 H513 . 1.000 no
O7 C52 . 1.236(5) yes
C52 N13 . 1.326(5) yes
C52 H521 . 1.000 no
N13 C53 . 1.453(6) yes
N13 C54 . 1.452(5) yes
C53 H531 . 1.000 no
C53 H532 . 1.000 no
C53 H533 . 1.000 no
C54 H541 . 1.000 no
C54 H542 . 1.000 no
C54 H543 . 1.000 no
O8 C55 . 1.214(5) yes
C55 N14 . 1.326(5) yes
C55 H551 . 1.000 no
N14 C56 . 1.453(6) yes
N14 C57 . 1.442(6) yes
C56 H561 . 1.000 no
C56 H562 . 1.000 no
C56 H563 . 1.000 no
C57 H571 . 1.000 no
C57 H572 . 1.000 no
C57 H573 . 1.000 no

loop_
_geom_hbond_atom_site_label_D
_geom_hbond_atom_site_label_H
_geom_hbond_atom_site_label_A
_geom_hbond_distance_DH
_geom_hbond_distance_HA
_geom_hbond_distance_DA
_geom_hbond_angle_DHA
_geom_hbond_publ_flag
O1 H1 N2 0.77(6) 2.04(6) 2.731(4) 148.(6) yes
N3 H2 O4 0.84(4) 2.12(4) 2.877(4) 149.(3) yes
O2 H3 O5 0.82(6) 1.84(6) 2.656(4) 169.(6) yes
O3 H5 O6 0.91(5) 1.70(5) 2.605(4) 174.(4) yes
N9 H6 O7 0.82(4) 2.12(4) 2.900(4) 158.(4) yes
